data_2017404
loop_
_publ_author_name
'Tutughamiarso, Maya'
'Bolte, Michael'
'Egert, Ernst'

_publ_section_title
;
 New pseudopolymorphs of 5-fluorocytosine
;
_journal_coeditor_code SK3347
_journal_issue 11
_journal_name_full 'Acta Crystallographica Section C'
_journal_page_first o574
_journal_page_last o578
_journal_paper_doi 10.1107/S010827010903950X
_journal_volume 65
_journal_year 2009
_chemical_formula_iupac 'C4 H4 F N3 O , 0.5C4 H9 N O'
_chemical_formula_moiety 'C4 H4 F N3 O , 0.5C4 H9 N O'
_chemical_formula_sum 'C6 H8.5 F N3.5 O1.5'
_chemical_formula_weight 172.67
_chemical_name_systematic
;
5-fluorocytosine dimethylacetamide hemisolvate
;
_space_group_IT_number 2
_symmetry_cell_setting triclinic
_symmetry_space_group_name_Hall '-P 1'
_symmetry_space_group_name_H-M 'P -1'
_atom_sites_solution_hydrogens geom
_atom_sites_solution_primary direct
_atom_sites_solution_secondary difmap
_audit_creation_method SHELXL97
_cell_angle_alpha 90.204(13)
_cell_angle_beta 104.336(12)
_cell_angle_gamma 107.774(12)
_cell_formula_units_Z 4
_cell_length_a 7.7247(12)
_cell_length_b 8.2840(13)
_cell_length_c 13.238(2)
_cell_measurement_reflns_used 3061
_cell_measurement_temperature 173(2)
_cell_measurement_theta_max 25.63
_cell_measurement_theta_min 3.63
_cell_volume 778.7(2)
_computing_cell_refinement 'X-AREA (Stoe & Cie, 2001)'
_computing_data_collection 'X-AREA (Stoe & Cie, 2001)'
_computing_data_reduction 'X-AREA (Stoe & Cie, 2001)'
_computing_molecular_graphics
;
Mercury (Version 2.2; Macrae <i>et al.</i>,  2008) and XP (Sheldrick,
2008)
;
_computing_publication_material 'publCIF (Westrip, 2009)'
_computing_structure_refinement 'SHELXL97 (Sheldrick, 2008)'
_computing_structure_solution 'SHELXS97 (Sheldrick, 2008)'
_diffrn_ambient_temperature 173(2)
_diffrn_measured_fraction_theta_full 0.996
_diffrn_measured_fraction_theta_max 0.989
_diffrn_measurement_device_type 'Stoe IPDS II two-circle'
_diffrn_measurement_method \w
_diffrn_radiation_monochromator graphite
_diffrn_radiation_source 'fine-focus sealed tube'
_diffrn_radiation_type MoK\a
_diffrn_radiation_wavelength 0.71073
_diffrn_reflns_av_R_equivalents 0.1689
_diffrn_reflns_av_sigmaI/netI 0.1291
_diffrn_reflns_limit_h_max 9
_diffrn_reflns_limit_h_min -9
_diffrn_reflns_limit_k_max 10
_diffrn_reflns_limit_k_min -10
_diffrn_reflns_limit_l_max 16
_diffrn_reflns_limit_l_min -16
_diffrn_reflns_number 8171
_diffrn_reflns_theta_full 25.00
_diffrn_reflns_theta_max 25.63
_diffrn_reflns_theta_min 3.63
_diffrn_standards_number 0
_exptl_absorpt_coefficient_mu 0.125
_exptl_absorpt_correction_type none
_exptl_crystal_colour colourless
_exptl_crystal_density_diffrn 1.473
_exptl_crystal_density_method 'not measured'
_exptl_crystal_description block
_exptl_crystal_F_000 360
_exptl_crystal_size_max 0.40
_exptl_crystal_size_mid 0.25
_exptl_crystal_size_min 0.10
_refine_diff_density_max 0.285
_refine_diff_density_min -0.307
_refine_ls_extinction_method none
_refine_ls_goodness_of_fit_ref 0.937
_refine_ls_hydrogen_treatment mixed
_refine_ls_matrix_type full
_refine_ls_number_parameters 260
_refine_ls_number_reflns 2911
_refine_ls_number_restraints 0
_refine_ls_restrained_S_all 0.937
_refine_ls_R_factor_all 0.1218
_refine_ls_R_factor_gt 0.0688
_refine_ls_shift/su_max 0.000
_refine_ls_shift/su_mean 0.000
_refine_ls_structure_factor_coef Fsqd
_refine_ls_weighting_details 'calc w = 1/[\s^2^(Fo^2^)+(0.0992P)^2^] where P=(Fo^2^+2Fc^2^)/3'
_refine_ls_weighting_scheme calc
_refine_ls_wR_factor_gt 0.1685
_refine_ls_wR_factor_ref 0.1993
_reflns_number_gt 1647
_reflns_number_total 2911
_reflns_threshold_expression I>2\s(I)
_cod_data_source_file sk3347.cif
_cod_data_source_block II
_cod_original_formula_sum 'C6 H8.5 F1 N3.5 O1.5'
_cod_database_code 2017404
_cod_database_fobs_code 2017404

loop_
_symmetry_equiv_pos_as_xyz
'x, y, z'
'-x, -y, -z'

loop_
_atom_site_type_symbol
_atom_site_label
_atom_site_fract_x
_atom_site_fract_y
_atom_site_fract_z
_atom_site_U_iso_or_equiv
_atom_site_adp_type
_atom_site_calc_flag
_atom_site_refinement_flags
_atom_site_occupancy
_atom_site_disorder_assembly
_atom_site_disorder_group
N N1 0.6755(4) 0.4441(4) 0.4706(2) 0.0325(7) Uani d . 1 . .
H H1 0.617(6) 0.370(6) 0.505(4) 0.056(13) Uiso d . 1 . .
C C2 0.8323(4) 0.5758(4) 0.5227(3) 0.0289(7) Uani d . 1 . .
N N3 0.9256(4) 0.6894(4) 0.4629(2) 0.0318(7) Uani d . 1 . .
C C4 0.8722(4) 0.6688(4) 0.3592(3) 0.0302(7) Uani d . 1 . .
C C5 0.7115(4) 0.5274(5) 0.3070(3) 0.0342(8) Uani d . 1 . .
C C6 0.6156(5) 0.4204(4) 0.3648(3) 0.0367(8) Uani d . 1 . .
H H6 0.5066 0.3286 0.3317 0.044 Uiso calc R 1 . .
O O21 0.8860(3) 0.5886(3) 0.61967(19) 0.0373(6) Uani d . 1 . .
N N41 0.9677(4) 0.7820(4) 0.3044(3) 0.0393(8) Uani d . 1 . .
H H41A 1.065(6) 0.871(6) 0.348(4) 0.053(12) Uiso d . 1 . .
H H41B 0.944(6) 0.752(6) 0.236(4) 0.057(13) Uiso d . 1 . .
F F51 0.6585(3) 0.5103(3) 0.20080(17) 0.0507(6) Uani d . 1 . .
N N1' 0.2381(4) -0.0518(4) 0.5760(2) 0.0344(7) Uani d . 1 . .
H H1' 0.126(7) -0.152(7) 0.530(4) 0.067(14) Uiso d . 1 . .
C C2' 0.3343(4) 0.0753(4) 0.5237(3) 0.0312(8) Uani d . 1 . .
N N3' 0.4837(4) 0.2039(4) 0.5831(2) 0.0315(7) Uani d . 1 . .
C C4' 0.5436(4) 0.2019(4) 0.6861(3) 0.0322(8) Uani d . 1 . .
C C5' 0.4465(5) 0.0634(5) 0.7372(3) 0.0356(8) Uani d . 1 . .
C C6' 0.2937(5) -0.0575(5) 0.6810(3) 0.0379(9) Uani d . 1 . .
H H6' 0.2248 -0.1466 0.7144 0.046 Uiso calc R 1 . .
O O21' 0.2856(3) 0.0705(3) 0.42708(19) 0.0386(6) Uani d . 1 . .
N N41' 0.6917(4) 0.3294(4) 0.7417(3) 0.0389(8) Uani d . 1 . .
H H41C 0.737(6) 0.400(6) 0.697(4) 0.060(13) Uiso d . 1 . .
H H41D 0.745(5) 0.320(5) 0.807(3) 0.036(10) Uiso d . 1 . .
F F51' 0.5092(3) 0.0644(3) 0.84358(17) 0.0502(6) Uani d . 1 . .
C C1D 1.2784(6) 0.2097(7) 1.0031(4) 0.0585(12) Uani d . 1 . .
H H1DA 1.3251 0.1847 1.0752 0.088 Uiso calc PR 0.657(19) A 1
H H1DB 1.3700 0.3107 0.9870 0.088 Uiso calc PR 0.657(19) A 1
H H1DC 1.2607 0.1125 0.9548 0.088 Uiso calc PR 0.657(19) A 1
H H1DD 1.3785 0.1742 1.0489 0.088 Uiso calc PR 0.343(19) A 2
H H1DE 1.3327 0.3232 0.9816 0.088 Uiso calc PR 0.343(19) A 2
H H1DF 1.2174 0.1286 0.9410 0.088 Uiso calc PR 0.343(19) A 2
C C2D 1.0927(10) 0.2425(7) 0.9911(6) 0.036(2) Uani d P 0.657(19) A 1
O O21D 0.9921(4) 0.2783(4) 0.9091(2) 0.0559(8) Uani d . 1 . .
N N3D 1.0404(11) 0.2394(7) 1.0790(6) 0.039(2) Uani d P 0.657(19) A 1
C C4D 0.8578(6) 0.2796(6) 1.0730(4) 0.0590(12) Uani d . 1 . .
H H4DA 0.8326 0.2739 1.1421 0.088 Uiso calc PR 0.657(19) A 1
H H4DB 0.7533 0.1964 1.0227 0.088 Uiso calc PR 0.657(19) A 1
H H4DC 0.8703 0.3941 1.0503 0.088 Uiso calc PR 0.657(19) A 1
H H4DD 0.9062 0.2530 1.1445 0.088 Uiso calc PR 0.343(19) A 2
H H4DE 0.7304 0.2012 1.0433 0.088 Uiso calc PR 0.343(19) A 2
H H4DF 0.8541 0.3968 1.0742 0.088 Uiso calc PR 0.343(19) A 2
C C5D 1.1362(7) 0.1816(7) 1.1763(3) 0.0614(13) Uani d . 1 . .
H H5DA 1.0742 0.1903 1.2314 0.092 Uiso calc PR 0.657(19) A 1
H H5DB 1.2684 0.2531 1.1984 0.092 Uiso calc PR 0.657(19) A 1
H H5DC 1.1297 0.0630 1.1636 0.092 Uiso calc PR 0.657(19) A 1
H H5DD 1.2482 0.1483 1.2068 0.092 Uiso calc PR 0.343(19) A 2
H H5DE 1.0232 0.0896 1.1799 0.092 Uiso calc PR 0.343(19) A 2
H H5DF 1.1430 0.2850 1.2154 0.092 Uiso calc PR 0.343(19) A 2
C C2D' 0.9825(19) 0.2610(13) 1.0080(11) 0.033(4) Uani d P 0.343(19) A 2
N N3D' 1.128(2) 0.2150(15) 1.0640(10) 0.041(4) Uani d P 0.343(19) A 2

loop_
_atom_site_aniso_label
_atom_site_aniso_U_11
_atom_site_aniso_U_22
_atom_site_aniso_U_33
_atom_site_aniso_U_12
_atom_site_aniso_U_13
_atom_site_aniso_U_23
N1 0.0272(13) 0.0271(15) 0.0416(17) 0.0046(11) 0.0109(12) 0.0108(13)
C2 0.0236(15) 0.0214(16) 0.0420(19) 0.0058(12) 0.0107(13) 0.0088(14)
N3 0.0242(13) 0.0301(15) 0.0406(17) 0.0047(11) 0.0123(11) 0.0081(13)
C4 0.0266(16) 0.0265(17) 0.0388(19) 0.0078(13) 0.0118(14) 0.0057(15)
C5 0.0264(16) 0.0357(19) 0.0370(19) 0.0053(14) 0.0076(14) 0.0005(15)
C6 0.0262(16) 0.0303(18) 0.051(2) 0.0064(14) 0.0091(15) 0.0034(16)
O21 0.0382(13) 0.0316(13) 0.0393(14) 0.0054(10) 0.0124(11) 0.0097(11)
N41 0.0355(16) 0.0408(19) 0.0380(18) 0.0038(14) 0.0133(14) 0.0101(15)
F51 0.0453(12) 0.0554(15) 0.0419(13) 0.0020(10) 0.0117(10) 0.0019(11)
N1' 0.0325(15) 0.0247(15) 0.0420(17) -0.0003(12) 0.0141(13) 0.0060(13)
C2' 0.0304(16) 0.0239(17) 0.043(2) 0.0104(13) 0.0146(14) 0.0128(14)
N3' 0.0237(13) 0.0245(14) 0.0432(17) 0.0030(11) 0.0087(11) 0.0094(12)
C4' 0.0236(16) 0.0285(17) 0.048(2) 0.0095(13) 0.0147(14) 0.0123(15)
C5' 0.0300(17) 0.0358(19) 0.043(2) 0.0092(15) 0.0138(15) 0.0146(16)
C6' 0.0360(18) 0.034(2) 0.047(2) 0.0087(15) 0.0203(16) 0.0137(16)
O21' 0.0371(13) 0.0326(13) 0.0413(15) 0.0039(10) 0.0104(11) 0.0080(11)
N41' 0.0259(14) 0.0381(18) 0.0445(19) 0.0021(12) 0.0049(13) 0.0114(15)
F51' 0.0438(12) 0.0551(14) 0.0406(12) 0.0007(10) 0.0097(9) 0.0145(11)
C1D 0.039(2) 0.066(3) 0.071(3) 0.018(2) 0.013(2) 0.003(2)
C2D 0.038(4) 0.036(3) 0.028(4) 0.003(2) 0.006(3) 0.001(2)
O21D 0.0513(16) 0.070(2) 0.0404(16) 0.0116(14) 0.0099(13) 0.0199(14)
N3D 0.042(4) 0.045(3) 0.027(4) 0.009(3) 0.009(3) 0.006(2)
C4D 0.062(3) 0.054(3) 0.072(3) 0.016(2) 0.041(2) 0.010(2)
C5D 0.074(3) 0.069(3) 0.033(2) 0.017(2) 0.006(2) 0.013(2)
C2D' 0.028(7) 0.030(6) 0.036(8) -0.001(4) 0.011(6) -0.007(5)
N3D' 0.040(7) 0.049(6) 0.034(8) 0.012(5) 0.011(5) -0.002(5)

loop_
_atom_type_symbol
_atom_type_description
_atom_type_scat_dispersion_real
_atom_type_scat_dispersion_imag
_atom_type_scat_source
C C 0.0033 0.0016 'International Tables Vol C Tables 4.2.6.8 and 6.1.1.4'
H H 0.0000 0.0000 'International Tables Vol C Tables 4.2.6.8 and 6.1.1.4'
N N 0.0061 0.0033 'International Tables Vol C Tables 4.2.6.8 and 6.1.1.4'
O O 0.0106 0.0060 'International Tables Vol C Tables 4.2.6.8 and 6.1.1.4'
F F 0.0171 0.0103 'International Tables Vol C Tables 4.2.6.8 and 6.1.1.4'

loop_
_geom_angle_atom_site_label_1
_geom_angle_atom_site_label_2
_geom_angle_atom_site_label_3
_geom_angle_site_symmetry_1
_geom_angle_site_symmetry_3
_geom_angle
_geom_angle_publ_flag
C6 N1 C2 . . 122.6(3) ?
C6 N1 H1 . . 117(3) ?
C2 N1 H1 . . 120(3) ?
O21 C2 N1 . . 120.4(3) ?
O21 C2 N3 . . 122.2(3) ?
N1 C2 N3 . . 117.5(3) ?
C4 N3 C2 . . 121.4(3) ?
N3 C4 N41 . . 119.2(3) ?
N3 C4 C5 . . 119.8(3) ?
N41 C4 C5 . . 120.9(3) ?
C6 C5 F51 . . 122.3(3) ?
C6 C5 C4 . . 119.0(3) ?
F51 C5 C4 . . 118.7(3) ?
C5 C6 N1 . . 119.5(3) ?
C5 C6 H6 . . 120.2 ?
N1 C6 H6 . . 120.2 ?
C4 N41 H41A . . 112(3) ?
C4 N41 H41B . . 116(3) ?
H41A N41 H41B . . 130(4) ?
C6' N1' C2' . . 122.5(3) ?
C6' N1' H1' . . 120(3) ?
C2' N1' H1' . . 117(3) ?
O21' C2' N3' . . 122.2(3) ?
O21' C2' N1' . . 120.5(3) ?
N3' C2' N1' . . 117.4(3) ?
C4' N3' C2' . . 121.8(3) ?
N3' C4' N41' . . 120.1(3) ?
N3' C4' C5' . . 119.2(3) ?
N41' C4' C5' . . 120.6(3) ?
C6' C5' F51' . . 122.0(3) ?
C6' C5' C4' . . 119.6(3) ?
F51' C5' C4' . . 118.4(3) ?
C5' C6' N1' . . 119.4(3) ?
C5' C6' H6' . . 120.3 ?
N1' C6' H6' . . 120.3 ?
C4' N41' H41C . . 108(3) ?
C4' N41' H41D . . 120(3) ?
H41C N41' H41D . . 129(4) ?
C2D C1D H1DA . . 109.5 ?
N3D' C1D H1DA . . 72.5 ?
C2D C1D H1DB . . 109.5 ?
N3D' C1D H1DB . . 124.4 ?
H1DA C1D H1DB . . 109.5 ?
C2D C1D H1DC . . 109.5 ?
N3D' C1D H1DC . . 122.3 ?
H1DA C1D H1DC . . 109.5 ?
H1DB C1D H1DC . . 109.5 ?
C2D C1D H1DD . . 146.4 ?
N3D' C1D H1DD . . 109.5 ?
H1DB C1D H1DD . . 91.8 ?
H1DC C1D H1DD . . 86.1 ?
C2D C1D H1DE . . 90.3 ?
N3D' C1D H1DE . . 109.5 ?
H1DA C1D H1DE . . 119.3 ?
H1DC C1D H1DE . . 116.7 ?
H1DD C1D H1DE . . 109.5 ?
C2D C1D H1DF . . 87.7 ?
N3D' C1D H1DF . . 109.5 ?
H1DA C1D H1DF . . 127.5 ?
H1DB C1D H1DF . . 110.4 ?
H1DD C1D H1DF . . 109.5 ?
H1DE C1D H1DF . . 109.5 ?
O21D C2D N3D . . 119.1(9) ?
O21D C2D C1D . . 127.0(6) ?
N3D C2D C1D . . 113.8(7) ?
C2D N3D C4D . . 116.3(7) ?
C5D N3D C4D . . 119.9(6) ?
C2D' C4D H4DA . . 147.3 ?
N3D C4D H4DA . . 109.5 ?
C2D' C4D H4DB . . 88.0 ?
N3D C4D H4DB . . 109.5 ?
H4DA C4D H4DB . . 109.5 ?
C2D' C4D H4DC . . 89.0 ?
N3D C4D H4DC . . 109.5 ?
H4DA C4D H4DC . . 109.5 ?
H4DB C4D H4DC . . 109.5 ?
C2D' C4D H4DD . . 109.5 ?
N3D C4D H4DD . . 71.6 ?
H4DB C4D H4DD . . 121.6 ?
H4DC C4D H4DD . . 125.4 ?
C2D' C4D H4DE . . 109.5 ?
N3D C4D H4DE . . 125.4 ?
H4DA C4D H4DE . . 89.1 ?
H4DC C4D H4DE . . 111.5 ?
H4DD C4D H4DE . . 109.5 ?
C2D' C4D H4DF . . 109.5 ?
N3D C4D H4DF . . 121.7 ?
H4DA C4D H4DF . . 87.9 ?
H4DB C4D H4DF . . 116.1 ?
H4DD C4D H4DF . . 109.5 ?
H4DE C4D H4DF . . 109.5 ?
N3D C5D H5DA . . 109.5 ?
N3D' C5D H5DA . . 141.6 ?
N3D C5D H5DB . . 109.5 ?
N3D' C5D H5DB . . 91.2 ?
H5DA C5D H5DB . . 109.5 ?
N3D C5D H5DC . . 109.5 ?
N3D' C5D H5DC . . 92.4 ?
H5DA C5D H5DC . . 109.5 ?
H5DB C5D H5DC . . 109.5 ?
N3D C5D H5DD . . 141.5 ?
N3D' C5D H5DD . . 109.5 ?
H5DA C5D H5DD . . 108.6 ?
H5DB C5D H5DD . . 51.2 ?
H5DC C5D H5DD . . 61.6 ?
N3D C5D H5DE . . 93.9 ?
N3D' C5D H5DE . . 109.5 ?
H5DA C5D H5DE . . 60.6 ?
H5DB C5D H5DE . . 156.7 ?
H5DC C5D H5DE . . 60.4 ?
H5DD C5D H5DE . . 109.5 ?
N3D C5D H5DF . . 89.8 ?
N3D' C5D H5DF . . 109.5 ?
H5DA C5D H5DF . . 52.2 ?
H5DB C5D H5DF . . 71.8 ?
H5DC C5D H5DF . . 158.1 ?
H5DD C5D H5DF . . 109.5 ?
H5DE C5D H5DF . . 109.5 ?
O21D C2D' N3D' . . 110.8(14) ?
O21D C2D' C4D . . 137.8(12) ?
N3D' C2D' C4D . . 111.4(13) ?
C2D' N3D' C5D . . 118.6(16) ?
C2D' N3D' C1D . . 114.5(12) ?
C5D N3D' C1D . . 126.8(12) ?

loop_
_geom_bond_atom_site_label_1
_geom_bond_atom_site_label_2
_geom_bond_site_symmetry_2
_geom_bond_distance
_geom_bond_publ_flag
N1 C6 . 1.356(5) ?
N1 C2 . 1.381(4) ?
N1 H1 . 0.85(5) ?
C2 O21 . 1.240(4) ?
C2 N3 . 1.381(4) ?
N3 C4 . 1.326(4) ?
C4 N41 . 1.340(4) ?
C4 C5 . 1.439(5) ?
C5 C6 . 1.344(5) ?
C5 F51 . 1.357(4) ?
C6 H6 . 0.9500 ?
N41 H41A . 0.94(5) ?
N41 H41B . 0.90(5) ?
N1' C6' . 1.355(5) ?
N1' C2' . 1.388(4) ?
N1' H1' . 1.06(5) ?
C2' O21' . 1.237(4) ?
C2' N3' . 1.371(5) ?
N3' C4' . 1.329(5) ?
C4' N41' . 1.344(5) ?
C4' C5' . 1.438(4) ?
C5' C6' . 1.337(5) ?
C5' F51' . 1.370(4) ?
C6' H6' . 0.9500 ?
N41' H41C . 0.89(5) ?
N41' H41D . 0.88(4) ?
C1D C2D . 1.511(9) ?
C1D N3D' . 1.584(17) ?
C1D H1DA . 0.9800 ?
C1D H1DB . 0.9800 ?
C1D H1DC . 0.9800 ?
C1D H1DD . 0.9800 ?
C1D H1DE . 0.9800 ?
C1D H1DF . 0.9800 ?
C2D O21D . 1.262(8) ?
C2D N3D . 1.322(14) ?
O21D C2D' . 1.335(14) ?
N3D C5D . 1.478(8) ?
N3D C4D . 1.529(10) ?
C4D C2D' . 1.481(15) ?
C4D H4DA . 0.9800 ?
C4D H4DB . 0.9800 ?
C4D H4DC . 0.9800 ?
C4D H4DD . 0.9800 ?
C4D H4DE . 0.9800 ?
C4D H4DF . 0.9800 ?
C5D N3D' . 1.501(14) ?
C5D H5DA . 0.9800 ?
C5D H5DB . 0.9800 ?
C5D H5DC . 0.9800 ?
C5D H5DD . 0.9800 ?
C5D H5DE . 0.9800 ?
C5D H5DF . 0.9800 ?
C2D' N3D' . 1.34(3) ?

loop_
_geom_hbond_atom_site_label_D
_geom_hbond_atom_site_label_H
_geom_hbond_atom_site_label_A
_geom_hbond_site_symmetry_A
_geom_hbond_distance_DH
_geom_hbond_distance_HA
_geom_hbond_distance_DA
_geom_hbond_angle_DHA
N1 H1 N3' . 0.85(5) 1.92(5) 2.772(4) 179(5)
N41 H41A O21' 1_665 0.94(5) 2.03(5) 2.965(4) 174(4)
N41 H41B O21D 2_766 0.90(5) 2.13(5) 2.976(5) 157(4)
N1' H1' N3 1_445 1.06(5) 1.72(5) 2.774(4) 173(4)
N41' H41C O21 . 0.89(5) 2.08(5) 2.955(4) 168(4)
N41' H41D O21D . 0.88(4) 2.17(4) 2.922(4) 143(3)

loop_
_geom_torsion_atom_site_label_1
_geom_torsion_atom_site_label_2
_geom_torsion_atom_site_label_3
_geom_torsion_atom_site_label_4
_geom_torsion_site_symmetry_1
_geom_torsion_site_symmetry_2
_geom_torsion_site_symmetry_3
_geom_torsion_site_symmetry_4
_geom_torsion
_geom_torsion_publ_flag
C6 N1 C2 O21 . . . . -177.2(3) ?
C6 N1 C2 N3 . . . . 2.2(5) ?
O21 C2 N3 C4 . . . . 176.4(3) ?
N1 C2 N3 C4 . . . . -3.0(5) ?
C2 N3 C4 N41 . . . . -179.7(3) ?
C2 N3 C4 C5 . . . . 1.3(5) ?
N3 C4 C5 C6 . . . . 1.4(5) ?
N41 C4 C5 C6 . . . . -177.6(3) ?
N3 C4 C5 F51 . . . . 179.3(3) ?
N41 C4 C5 F51 . . . . 0.3(5) ?
F51 C5 C6 N1 . . . . 180.0(3) ?
C4 C5 C6 N1 . . . . -2.2(5) ?
C2 N1 C6 C5 . . . . 0.4(5) ?
C6' N1' C2' O21' . . . . 175.7(3) ?
C6' N1' C2' N3' . . . . -4.2(5) ?
O21' C2' N3' C4' . . . . -175.1(3) ?
N1' C2' N3' C4' . . . . 4.8(5) ?
C2' N3' C4' N41' . . . . 179.3(3) ?
C2' N3' C4' C5' . . . . -1.6(5) ?
N3' C4' C5' C6' . . . . -2.5(5) ?
N41' C4' C5' C6' . . . . 176.6(3) ?
N3' C4' C5' F51' . . . . -179.4(3) ?
N41' C4' C5' F51' . . . . -0.3(5) ?
F51' C5' C6' N1' . . . . 179.8(3) ?
C4' C5' C6' N1' . . . . 3.1(5) ?
C2' N1' C6' C5' . . . . 0.2(5) ?
N3D' C1D C2D O21D . . . . -178.1(10) ?
N3D' C1D C2D N3D . . . . 5.1(8) ?
N3D C2D O21D C2D' . . . . -1.3(7) ?
C1D C2D O21D C2D' . . . . -177.9(10) ?
O21D C2D N3D C5D . . . . 173.3(5) ?
C1D C2D N3D C5D . . . . -9.7(8) ?
O21D C2D N3D C4D . . . . 0.3(7) ?
C1D C2D N3D C4D . . . . 177.3(5) ?
C2D N3D C4D C2D' . . . . 1.0(7) ?
C5D N3D C4D C2D' . . . . -172.2(9) ?
C2D N3D C5D N3D' . . . . 1.3(8) ?
C4D N3D C5D N3D' . . . . 174.0(12) ?
C2D O21D C2D' N3D' . . . . -2.1(6) ?
C2D O21D C2D' C4D . . . . 177.4(15) ?
N3D C4D C2D' O21D . . . . -177.0(16) ?
N3D C4D C2D' N3D' . . . . 2.4(7) ?
O21D C2D' N3D' C5D . . . . -177.3(8) ?
C4D C2D' N3D' C5D . . . . 3.1(12) ?
O21D C2D' N3D' C1D . . . . 5.2(11) ?
C4D C2D' N3D' C1D . . . . -174.4(7) ?
N3D C5D N3D' C2D' . . . . -5.3(6) ?
N3D C5D N3D' C1D . . . . 171.9(16) ?
C2D C1D N3D' C2D' . . . . -2.1(6) ?
C2D C1D N3D' C5D . . . . -179.4(14) ?
